data_4085339
loop_
_publ_author_name
'Chlupat\'y, Tom\'a\<s'
'R\%u\<zi\<ckov\'a, Zde\<nka'
'Hor\'a\<cek, Michal'
'Alonso, Mercedes'
'De Proft, Frank'
'Kampov\'a, Hana'
'Brus, Ji\<r\'i'
'R\%u\<zi\<cka, Ale\<s'

_publ_section_title
;
 Oxidative Additions of Homoleptic Tin(II) Amidinate
;
_journal_issue 3
_journal_name_full Organometallics
_journal_page_first 606
_journal_paper_doi 10.1021/om501074m
_journal_volume 34
_journal_year 2015
_chemical_formula_moiety 'C48 H82 N4 O2 Sn, C6 H6'
_chemical_formula_sum 'C54 H88 N4 O2 Sn'
_chemical_formula_weight 943.97
_chemical_name_systematic
;
 ?
;
_space_group_IT_number 14
_symmetry_cell_setting monoclinic
_symmetry_space_group_name_Hall '-P 2ybc'
_symmetry_space_group_name_H-M 'P 1 21/c 1'
_atom_sites_solution_hydrogens geom
_atom_sites_solution_primary direct
_atom_sites_solution_secondary difmap
_audit_creation_method SHELXL-97
_cell_angle_alpha 90
_cell_angle_beta 99.130(7)
_cell_angle_gamma 90
_cell_formula_units_Z 4
_cell_length_a 10.2110(11)
_cell_length_b 22.631(3)
_cell_length_c 22.9790(18)
_cell_measurement_reflns_used 71929
_cell_measurement_temperature 150(1)
_cell_measurement_theta_max 27.2
_cell_measurement_theta_min 1
_cell_volume 5242.8(10)
_computing_cell_refinement 'COLLECT and DENZO'
_computing_data_collection 'COLLECT (Hooft, 1998) and DENZO (Otwinowski & Minor, 1997)'
_computing_data_reduction 'COLLECT and DENZO'
_computing_molecular_graphics 'PLATON (Spek, 2003)'
_computing_publication_material 'SHELXL-97 (Sheldrick, 1997)'
_computing_structure_refinement 'SHELXL-97 (Sheldrick, 1997)'
_computing_structure_solution 'SIR92 (Altomare et al., 1994)'
_diffrn_ambient_temperature 150(1)
_diffrn_detector_area_resol_mean 9.091
_diffrn_measured_fraction_theta_full 0.994
_diffrn_measured_fraction_theta_max 0.994
_diffrn_measurement_device_type 'Bruker Nonius KappaCCD area detector'
_diffrn_measurement_method '\f and \w scans to fill the Ewald sphere'
_diffrn_radiation_monochromator graphite
_diffrn_radiation_source 'fine-focus sealed tube'
_diffrn_radiation_type MoK\a
_diffrn_radiation_wavelength 0.71073
_diffrn_reflns_av_R_equivalents 0.0916
_diffrn_reflns_av_sigmaI/netI 0.0547
_diffrn_reflns_limit_h_max 13
_diffrn_reflns_limit_h_min -12
_diffrn_reflns_limit_k_max 29
_diffrn_reflns_limit_k_min -29
_diffrn_reflns_limit_l_max 29
_diffrn_reflns_limit_l_min -29
_diffrn_reflns_number 71460
_diffrn_reflns_theta_full 27.2
_diffrn_reflns_theta_max 27.2
_diffrn_reflns_theta_min 1.80
_diffrn_standards_number 0
_exptl_absorpt_coefficient_mu 0.529
_exptl_absorpt_correction_T_max 0.908
_exptl_absorpt_correction_T_min 0.876
_exptl_absorpt_correction_type integration
_exptl_absorpt_process_details
;
Gaussian integration (Coppens, 1970)
;
_exptl_crystal_colour colourless
_exptl_crystal_density_diffrn 1.196
_exptl_crystal_density_method 'not measured'
_exptl_crystal_description block
_exptl_crystal_F_000 2024
_exptl_crystal_size_max 0.39
_exptl_crystal_size_mid 0.25
_exptl_crystal_size_min 0.20
_refine_diff_density_max 2.624
_refine_diff_density_min -1.806
_refine_diff_density_rms 0.127
_refine_ls_extinction_method none
_refine_ls_goodness_of_fit_ref 1.169
_refine_ls_hydrogen_treatment constr
_refine_ls_matrix_type full
_refine_ls_number_parameters 533
_refine_ls_number_reflns 11615
_refine_ls_number_restraints 21
_refine_ls_restrained_S_all 1.170
_refine_ls_R_factor_all 0.1001
_refine_ls_R_factor_gt 0.0728
_refine_ls_shift/su_max 0.002
_refine_ls_shift/su_mean 0.000
_refine_ls_structure_factor_coef Fsqd
_refine_ls_weighting_details 'calc w=1/[\s^2^(Fo^2^)+(0.0577P)^2^+25.2133P] where P=(Fo^2^+2Fc^2^)/3'
_refine_ls_weighting_scheme calc
_refine_ls_wR_factor_gt 0.1606
_refine_ls_wR_factor_ref 0.1788
_reflns_number_gt 9012
_reflns_number_total 11615
_reflns_threshold_expression >2sigma(I)
_cod_data_source_file om501074m_si_001.cif
_cod_data_source_block hv100419Sn1
_cod_depositor_comments
;
The following automatic conversions were performed:

'_symmetry_cell_setting' value 'Monoclinic' changed to 'monoclinic'
according to
/usr/data/users/saulius/crontab/automatic-downloads/rss-feeds/ACS/lib/dictionaries/cif_core.dic
dictionary named 'cif_core.dic' version 2.4.2 from 2011-04-26.

Automatic conversion script
Id: cif_fix_values 3008 2015-01-20 13:52:24Z robertas 

 Adding full bibliography for 4085339--4085346.cif.
;
_cod_original_sg_symbol_H-M 'P 21/c'
_cod_database_code 4085339

loop_
_symmetry_equiv_pos_as_xyz
'x, y, z'
'-x, y+1/2, -z+1/2'
'-x, -y, -z'
'x, -y-1/2, z-1/2'

loop_
_atom_site_label
_atom_site_type_symbol
_atom_site_fract_x
_atom_site_fract_y
_atom_site_fract_z
_atom_site_U_iso_or_equiv
_atom_site_adp_type
_atom_site_occupancy
_atom_site_symmetry_multiplicity
_atom_site_calc_flag
_atom_site_refinement_flags
Sn1 Sn 0.08909(3) 0.170618(15) 0.792437(14) 0.01901(11) Uani 1 1 d .
O1 O -0.0441(3) 0.10746(15) 0.75900(14) 0.0217(7) Uani 1 1 d .
O2 O 0.1483(3) 0.16219(15) 0.71199(15) 0.0222(7) Uani 1 1 d .
N2 N 0.1645(4) 0.25908(19) 0.81278(19) 0.0238(9) Uani 1 1 d .
C18 C 0.1790(5) 0.1099(2) 0.8870(2) 0.0210(10) Uani 1 1 d .
N3 N 0.0721(4) 0.14346(19) 0.88189(18) 0.0227(9) Uani 1 1 d .
N4 N 0.2418(4) 0.11565(18) 0.84046(17) 0.0218(9) Uani 1 1 d .
C2 C -0.1664(5) 0.2608(2) 0.7327(2) 0.0240(10) Uani 1 1 d .
H2 H -0.1930 0.3005 0.7431 0.029 Uiso 1 1 d R
N1 N -0.0428(4) 0.24549(19) 0.77153(18) 0.0227(9) Uani 1 1 d .
C3 C -0.1462(5) 0.2615(3) 0.6687(2) 0.0288(12) Uani 1 1 d .
H3A H -0.1164 0.2229 0.6579 0.035 Uiso 1 1 d R
H3B H -0.0779 0.2900 0.6638 0.035 Uiso 1 1 d R
C41 C 0.1598(5) 0.1608(2) 0.5846(2) 0.0241(10) Uani 1 1 d .
C36 C 0.0534(5) 0.1322(2) 0.6746(2) 0.0194(9) Uani 1 1 d .
C37 C 0.0505(5) 0.1307(2) 0.6135(2) 0.0198(9) Uani 1 1 d .
C25 C 0.3495(5) 0.0780(2) 0.8265(2) 0.0245(10) Uani 1 1 d .
H25 H 0.3957 0.0609 0.8633 0.029 Uiso 1 1 d R
C15 C -0.0393(5) 0.3741(2) 0.8342(3) 0.0293(12) Uani 1 1 d .
H15A H -0.1217 0.3527 0.8341 0.035 Uiso 1 1 d R
H15B H 0.0164 0.3672 0.8719 0.035 Uiso 1 1 d R
C8 C 0.2801(5) 0.2927(2) 0.8408(2) 0.0258(11) Uani 1 1 d .
H8 H 0.2486 0.3310 0.8530 0.031 Uiso 1 1 d R
C38 C -0.0547(5) 0.1008(2) 0.5796(2) 0.0239(10) Uani 1 1 d .
H38 H -0.0567 0.0990 0.5391 0.029 Uiso 1 1 d R
C14 C 0.0303(5) 0.3500(2) 0.7849(2) 0.0256(11) Uani 1 1 d .
H14A H -0.0226 0.3592 0.7471 0.031 Uiso 1 1 d R
H14B H 0.1154 0.3695 0.7866 0.031 Uiso 1 1 d R
C40 C -0.1518(5) 0.0763(2) 0.6644(2) 0.0203(10) Uani 1 1 d .
H40 H -0.2191 0.0589 0.6814 0.024 Uiso 1 1 d R
C19 C -0.0176(5) 0.1489(2) 0.9251(2) 0.0233(10) Uani 1 1 d .
H19 H 0.0317 0.1405 0.9643 0.028 Uiso 1 1 d R
C1 C 0.0512(5) 0.2849(2) 0.7892(2) 0.0233(10) Uani 1 1 d .
C49 C -0.1570(6) -0.0282(3) 0.8065(3) 0.0355(13) Uani 1 1 d .
H49 H -0.1928 0.0004 0.7795 0.043 Uiso 1 1 d R
C31 C 0.2281(5) 0.0718(2) 0.9392(2) 0.0266(11) Uani 1 1 d .
H31A H 0.2609 0.0348 0.9259 0.032 Uiso 1 1 d R
H31B H 0.1548 0.0629 0.9600 0.032 Uiso 1 1 d R
C28 C 0.5007(6) 0.0287(3) 0.7387(3) 0.0394(14) Uani 1 1 d .
H28A H 0.5715 0.0044 0.7280 0.047 Uiso 1 1 d R
H28B H 0.4546 0.0472 0.7031 0.047 Uiso 1 1 d R
C32 C 0.3384(6) 0.1020(3) 0.9818(2) 0.0307(12) Uani 1 1 d .
H32A H 0.4102 0.1122 0.9606 0.037 Uiso 1 1 d R
H32B H 0.3046 0.1383 0.9961 0.037 Uiso 1 1 d R
C13 C 0.3763(6) 0.3044(3) 0.7979(3) 0.0355(13) Uani 1 1 d .
H13A H 0.3303 0.3245 0.7633 0.043 Uiso 1 1 d R
H13B H 0.4095 0.2671 0.7854 0.043 Uiso 1 1 d R
C35 C -0.0478(5) 0.1044(2) 0.6998(2) 0.0205(10) Uani 1 1 d .
C39 C -0.1563(5) 0.0739(2) 0.6032(2) 0.0246(11) Uani 1 1 d .
C7 C -0.2776(5) 0.2181(3) 0.7408(2) 0.0294(12) Uani 1 1 d .
H7A H -0.2511 0.1781 0.7331 0.035 Uiso 1 1 d R
H7B H -0.2932 0.2200 0.7814 0.035 Uiso 1 1 d R
C42 C 0.1368(8) 0.1540(4) 0.5176(3) 0.0657(17) Uani 1 1 d .
H42A H 0.1395 0.1128 0.5077 0.079 Uiso 1 1 d R
H42B H 0.2049 0.1747 0.5015 0.079 Uiso 1 1 d R
H42C H 0.0517 0.1700 0.5015 0.079 Uiso 1 1 d R
C20 C -0.0713(5) 0.2114(2) 0.9246(2) 0.0286(11) Uani 1 1 d .
H20A H -0.1150 0.2211 0.8851 0.034 Uiso 1 1 d R
H20B H 0.0018 0.2388 0.9350 0.034 Uiso 1 1 d R
C5 C -0.3847(6) 0.2356(3) 0.6360(3) 0.0434(15) Uani 1 1 d .
H5A H -0.3635 0.1964 0.6230 0.052 Uiso 1 1 d R
H5B H -0.4662 0.2484 0.6116 0.052 Uiso 1 1 d R
C43 C 0.2946(7) 0.1326(3) 0.6084(3) 0.0532(13) Uani 1 1 d .
H43A H 0.2904 0.0907 0.6013 0.064 Uiso 1 1 d R
H43B H 0.3158 0.1398 0.6500 0.064 Uiso 1 1 d R
H43C H 0.3619 0.1496 0.5888 0.064 Uiso 1 1 d R
C21 C -0.1684(6) 0.2184(3) 0.9677(3) 0.0347(13) Uani 1 1 d .
H21A H -0.2031 0.2584 0.9652 0.042 Uiso 1 1 d R
H21B H -0.1229 0.2121 1.0076 0.042 Uiso 1 1 d R
C4 C -0.2749(6) 0.2778(3) 0.6278(3) 0.0385(14) Uani 1 1 d .
H4A H -0.3005 0.3178 0.6364 0.046 Uiso 1 1 d R
H4B H -0.2601 0.2767 0.5872 0.046 Uiso 1 1 d R
C24 C -0.1320(6) 0.1045(3) 0.9117(3) 0.0348(13) Uani 1 1 d .
H24A H -0.0965 0.0647 0.9146 0.042 Uiso 1 1 d R
H24B H -0.1774 0.1105 0.8717 0.042 Uiso 1 1 d R
C22 C -0.2830(6) 0.1748(3) 0.9540(3) 0.0363(13) Uani 1 1 d .
H22A H -0.3418 0.1789 0.9830 0.044 Uiso 1 1 d R
H22B H -0.3334 0.1834 0.9155 0.044 Uiso 1 1 d R
C9 C 0.3504(6) 0.2613(3) 0.8957(3) 0.0330(12) Uani 1 1 d .
H9A H 0.3814 0.2229 0.8850 0.040 Uiso 1 1 d R
H9B H 0.2886 0.2552 0.9231 0.040 Uiso 1 1 d R
C45 C -0.2719(5) 0.0429(3) 0.5639(2) 0.0363(14) Uani 1 1 d D
C44 C 0.1647(8) 0.2273(3) 0.5985(4) 0.0575(14) Uani 1 1 d .
H44A H 0.2333 0.2457 0.5807 0.069 Uiso 1 1 d R
H44B H 0.1826 0.2329 0.6404 0.069 Uiso 1 1 d R
H44C H 0.0807 0.2447 0.5830 0.069 Uiso 1 1 d R
C52 C -0.0533(8) -0.1130(3) 0.8858(3) 0.0495(17) Uani 1 1 d .
H52 H -0.0180 -0.1418 0.9127 0.059 Uiso 1 1 d R
C30 C 0.4482(5) 0.1147(3) 0.7992(3) 0.0378(14) Uani 1 1 d .
H30A H 0.4872 0.1445 0.8269 0.045 Uiso 1 1 d R
H30B H 0.4020 0.1347 0.7646 0.045 Uiso 1 1 d R
C26 C 0.2958(6) 0.0280(3) 0.7851(3) 0.0380(14) Uani 1 1 d .
H26A H 0.2404 0.0028 0.8052 0.046 Uiso 1 1 d R
H26B H 0.2404 0.0445 0.7507 0.046 Uiso 1 1 d R
C33 C 0.3923(6) 0.0627(3) 1.0338(2) 0.0394(14) Uani 1 1 d .
H33A H 0.3217 0.0548 1.0564 0.047 Uiso 1 1 d R
H33B H 0.4202 0.0253 1.0193 0.047 Uiso 1 1 d R
C34 C 0.5076(7) 0.0905(4) 1.0737(3) 0.060(2) Uani 1 1 d .
H34A H 0.5776 0.0987 1.0515 0.072 Uiso 1 1 d R
H34B H 0.5392 0.0636 1.1051 0.072 Uiso 1 1 d R
H34C H 0.4795 0.1266 1.0898 0.072 Uiso 1 1 d R
C16 C -0.0691(6) 0.4391(3) 0.8267(3) 0.0401(14) Uani 1 1 d .
H16A H -0.1232 0.4458 0.7886 0.048 Uiso 1 1 d R
H16B H 0.0137 0.4602 0.8273 0.048 Uiso 1 1 d R
C6 C -0.4051(6) 0.2330(3) 0.6996(3) 0.0387(14) Uani 1 1 d .
H6A H -0.4719 0.2035 0.7038 0.046 Uiso 1 1 d R
H6B H -0.4377 0.2709 0.7109 0.046 Uiso 1 1 d R
C27 C 0.4049(6) -0.0090(3) 0.7655(3) 0.0408(15) Uani 1 1 d .
H27A H 0.3651 -0.0381 0.7371 0.049 Uiso 1 1 d R
H27B H 0.4531 -0.0300 0.7991 0.049 Uiso 1 1 d R
C23 C -0.2306(6) 0.1119(3) 0.9546(3) 0.0432(15) Uani 1 1 d .
H23A H -0.3039 0.0847 0.9441 0.052 Uiso 1 1 d R
H23B H -0.1872 0.1023 0.9941 0.052 Uiso 1 1 d R
C51 C -0.1827(7) -0.1177(3) 0.8588(3) 0.0443(16) Uani 1 1 d .
H51 H -0.2346 -0.1493 0.8673 0.053 Uiso 1 1 d R
C50 C -0.2337(6) -0.0749(3) 0.8188(3) 0.0424(15) Uani 1 1 d .
H50 H -0.3214 -0.0775 0.8002 0.051 Uiso 1 1 d R
C10 C 0.4678(6) 0.2983(3) 0.9250(3) 0.0409(15) Uani 1 1 d .
H10A H 0.4355 0.3345 0.9402 0.049 Uiso 1 1 d R
H10B H 0.5154 0.2763 0.9580 0.049 Uiso 1 1 d R
C29 C 0.5571(6) 0.0762(3) 0.7803(3) 0.0470(17) Uani 1 1 d .
H29A H 0.6185 0.1005 0.7627 0.056 Uiso 1 1 d R
H29B H 0.6059 0.0575 0.8152 0.056 Uiso 1 1 d R
C12 C 0.4928(6) 0.3422(3) 0.8268(3) 0.0451(16) Uani 1 1 d .
H12A H 0.5547 0.3477 0.7993 0.054 Uiso 1 1 d R
H12B H 0.4606 0.3808 0.8364 0.054 Uiso 1 1 d R
C11 C 0.5636(6) 0.3129(3) 0.8820(3) 0.0454(16) Uani 1 1 d .
H11A H 0.6324 0.3390 0.9012 0.054 Uiso 1 1 d R
H11B H 0.6059 0.2769 0.8714 0.054 Uiso 1 1 d R
C54 C -0.0278(6) -0.0233(3) 0.8333(3) 0.0429(15) Uani 1 1 d .
H54 H 0.0238 0.0084 0.8248 0.052 Uiso 1 1 d R
C53 C 0.0246(7) -0.0669(3) 0.8736(3) 0.0498(17) Uani 1 1 d .
H53 H 0.1123 -0.0644 0.8921 0.060 Uiso 1 1 d R
C17 C -0.1394(8) 0.4636(3) 0.8759(4) 0.060(2) Uani 1 1 d .
H17A H -0.2261 0.4464 0.8726 0.072 Uiso 1 1 d R
H17B H -0.1474 0.5057 0.8714 0.072 Uiso 1 1 d R
H17C H -0.0897 0.4546 0.9140 0.072 Uiso 1 1 d R
C48 C -0.3320(8) 0.0889(3) 0.5146(3) 0.0575(14) Uani 1 1 d DU
H48A H -0.2662 0.0987 0.4906 0.086 Uiso 1 1 calc R
H48B H -0.3584 0.1241 0.5330 0.086 Uiso 1 1 calc R
H48C H -0.4078 0.0718 0.4904 0.086 Uiso 1 1 calc R
C47 C -0.2248(7) -0.0057(3) 0.5320(3) 0.0532(13) Uani 1 1 d DU
H47A H -0.1437 0.0055 0.5187 0.080 Uiso 1 1 calc R
H47B H -0.2903 -0.0154 0.4985 0.080 Uiso 1 1 calc R
H47C H -0.2090 -0.0395 0.5574 0.080 Uiso 1 1 calc R
C46 C -0.3880(7) 0.0335(4) 0.5927(3) 0.0657(17) Uani 1 1 d DU
H46A H -0.4080 0.0693 0.6119 0.099 Uiso 1 1 calc R
H46B H -0.3699 0.0025 0.6213 0.099 Uiso 1 1 calc R
H46C H -0.4625 0.0227 0.5637 0.099 Uiso 1 1 calc R

loop_
_atom_site_aniso_label
_atom_site_aniso_U_11
_atom_site_aniso_U_22
_atom_site_aniso_U_33
_atom_site_aniso_U_23
_atom_site_aniso_U_13
_atom_site_aniso_U_12
Sn1 0.02246(17) 0.01768(17) 0.01643(16) -0.00150(13) 0.00168(11) -0.00028(13)
O1 0.0289(18) 0.0211(18) 0.0151(16) 0.0005(13) 0.0033(13) -0.0050(14)
O2 0.0255(17) 0.0214(19) 0.0193(17) -0.0038(13) 0.0020(13) -0.0056(14)
N2 0.024(2) 0.021(2) 0.026(2) -0.0042(17) 0.0007(17) -0.0019(17)
C18 0.025(2) 0.014(2) 0.022(2) -0.0001(18) -0.0011(19) 0.0004(18)
N3 0.026(2) 0.025(2) 0.017(2) -0.0006(17) 0.0018(16) 0.0007(17)
N4 0.025(2) 0.022(2) 0.017(2) -0.0025(16) 0.0022(16) 0.0031(17)
C2 0.021(2) 0.025(3) 0.025(3) 0.001(2) 0.001(2) -0.001(2)
N1 0.022(2) 0.022(2) 0.024(2) 0.0015(17) 0.0034(17) 0.0017(17)
C3 0.022(3) 0.038(3) 0.027(3) 0.008(2) 0.007(2) 0.002(2)
C41 0.027(3) 0.022(3) 0.024(3) -0.0005(19) 0.006(2) -0.002(2)
C36 0.020(2) 0.013(2) 0.024(2) -0.0013(18) 0.0015(19) 0.0001(17)
C37 0.022(2) 0.017(2) 0.020(2) 0.0003(18) 0.0039(18) 0.0020(18)
C25 0.023(2) 0.027(3) 0.023(3) 0.001(2) 0.003(2) 0.005(2)
C15 0.031(3) 0.021(3) 0.036(3) -0.003(2) 0.007(2) 0.001(2)
C8 0.027(3) 0.021(3) 0.028(3) -0.004(2) 0.001(2) -0.003(2)
C38 0.027(3) 0.030(3) 0.014(2) -0.0020(19) 0.0015(19) 0.001(2)
C14 0.028(3) 0.020(3) 0.029(3) 0.003(2) 0.004(2) -0.004(2)
C40 0.022(2) 0.017(2) 0.023(2) 0.0010(18) 0.0053(19) -0.0034(18)
C19 0.026(3) 0.027(3) 0.016(2) -0.0015(19) 0.0019(19) -0.003(2)
C1 0.029(3) 0.022(3) 0.020(2) -0.0025(19) 0.007(2) 0.002(2)
C49 0.043(3) 0.025(3) 0.040(3) 0.007(2) 0.011(3) 0.011(2)
C31 0.030(3) 0.026(3) 0.024(3) 0.001(2) 0.005(2) 0.001(2)
C28 0.040(3) 0.045(4) 0.036(3) 0.007(3) 0.016(3) 0.015(3)
C32 0.034(3) 0.033(3) 0.023(3) 0.003(2) -0.002(2) -0.006(2)
C13 0.035(3) 0.034(3) 0.037(3) 0.003(3) 0.006(3) -0.005(2)
C35 0.028(2) 0.016(2) 0.018(2) -0.0007(18) 0.0030(19) 0.0026(19)
C39 0.026(3) 0.024(3) 0.022(3) -0.006(2) -0.001(2) -0.002(2)
C7 0.026(3) 0.034(3) 0.030(3) 0.005(2) 0.006(2) -0.002(2)
C42 0.050(3) 0.101(5) 0.048(3) -0.025(3) 0.014(2) -0.021(3)
C20 0.033(3) 0.027(3) 0.026(3) -0.005(2) 0.007(2) -0.002(2)
C5 0.033(3) 0.058(4) 0.035(3) -0.005(3) -0.008(3) 0.003(3)
C43 0.047(3) 0.056(3) 0.058(3) -0.014(3) 0.009(2) -0.003(2)
C21 0.035(3) 0.037(3) 0.033(3) -0.007(2) 0.010(2) 0.006(2)
C4 0.033(3) 0.058(4) 0.025(3) 0.009(3) 0.004(2) 0.008(3)
C24 0.035(3) 0.034(3) 0.037(3) -0.003(2) 0.010(2) -0.007(2)
C22 0.027(3) 0.046(4) 0.037(3) 0.001(3) 0.010(2) -0.002(3)
C9 0.034(3) 0.034(3) 0.030(3) -0.006(2) 0.000(2) -0.003(2)
C45 0.026(3) 0.053(4) 0.029(3) -0.014(3) -0.001(2) -0.006(3)
C44 0.070(4) 0.045(3) 0.059(3) 0.000(2) 0.013(3) -0.001(3)
C52 0.079(5) 0.033(4) 0.036(4) 0.003(3) 0.009(3) 0.011(3)
C30 0.022(3) 0.024(3) 0.069(4) -0.006(3) 0.012(3) -0.005(2)
C26 0.026(3) 0.034(3) 0.056(4) -0.016(3) 0.013(3) -0.003(2)
C33 0.039(3) 0.055(4) 0.024(3) 0.009(3) 0.002(2) 0.006(3)
C34 0.039(4) 0.101(7) 0.035(4) 0.017(4) -0.012(3) -0.014(4)
C16 0.044(3) 0.023(3) 0.055(4) -0.002(3) 0.014(3) 0.006(3)
C6 0.023(3) 0.050(4) 0.042(4) 0.000(3) 0.005(2) -0.003(3)
C27 0.033(3) 0.036(3) 0.054(4) -0.015(3) 0.009(3) 0.001(3)
C23 0.035(3) 0.045(4) 0.052(4) 0.004(3) 0.014(3) -0.012(3)
C51 0.053(4) 0.027(3) 0.057(4) 0.003(3) 0.023(3) -0.004(3)
C50 0.033(3) 0.039(4) 0.057(4) -0.003(3) 0.011(3) 0.006(3)
C10 0.036(3) 0.039(4) 0.042(4) -0.013(3) -0.011(3) -0.001(3)
C29 0.033(3) 0.035(4) 0.079(5) -0.001(3) 0.026(3) 0.000(3)
C12 0.033(3) 0.033(4) 0.070(5) 0.007(3) 0.010(3) -0.010(3)
C11 0.024(3) 0.046(4) 0.062(4) -0.009(3) -0.007(3) -0.009(3)
C54 0.045(4) 0.025(3) 0.060(4) 0.001(3) 0.015(3) -0.003(3)
C53 0.049(4) 0.044(4) 0.051(4) -0.003(3) -0.011(3) 0.001(3)
C17 0.072(5) 0.029(4) 0.081(6) -0.015(4) 0.022(4) 0.011(3)
C48 0.070(4) 0.045(3) 0.059(3) 0.000(2) 0.013(3) -0.001(3)
C47 0.047(3) 0.056(3) 0.058(3) -0.014(3) 0.009(2) -0.003(2)
C46 0.050(3) 0.101(5) 0.048(3) -0.025(3) 0.014(2) -0.021(3)

loop_
_atom_type_symbol
_atom_type_description
_atom_type_scat_dispersion_real
_atom_type_scat_dispersion_imag
_atom_type_scat_source
C C 0.0033 0.0016 'International Tables Vol C Tables 4.2.6.8 and 6.1.1.4'
H H 0.0000 0.0000 'International Tables Vol C Tables 4.2.6.8 and 6.1.1.4'
O O 0.0106 0.0060 'International Tables Vol C Tables 4.2.6.8 and 6.1.1.4'
N N 0.0061 0.0033 'International Tables Vol C Tables 4.2.6.8 and 6.1.1.4'
Sn Sn -0.6537 1.4246 'International Tables Vol C Tables 4.2.6.8 and 6.1.1.4'

loop_
_exptl_crystal_face_index_h
_exptl_crystal_face_index_k
_exptl_crystal_face_index_l
_exptl_crystal_face_perp_dist
0 0 -1 0.124
0 0 1 0.124
-1 0 0 0.100
1 0 0 0.173
0 1 0 0.089
0 -1 0 0.099

loop_
_geom_angle_atom_site_label_1
_geom_angle_atom_site_label_2
_geom_angle_atom_site_label_3
_geom_angle
O1 Sn1 O2 82.47(13)
O1 Sn1 N4 99.99(15)
O2 Sn1 N4 96.62(14)
O1 Sn1 N2 157.16(15)
O2 Sn1 N2 97.78(15)
N4 Sn1 N2 102.65(16)
O1 Sn1 N1 96.36(15)
O2 Sn1 N1 97.76(15)
N4 Sn1 N1 159.48(16)
N2 Sn1 N1 60.90(16)
O1 Sn1 N3 90.54(14)
O2 Sn1 N3 155.05(15)
N4 Sn1 N3 60.92(15)
N2 Sn1 N3 97.80(16)
N1 Sn1 N3 106.83(16)
O1 Sn1 C18 94.04(14)
O2 Sn1 C18 126.05(15)
N4 Sn1 C18 30.76(15)
N2 Sn1 C18 103.89(16)
N1 Sn1 C18 135.94(15)
N3 Sn1 C18 30.29(15)
O1 Sn1 C1 126.62(15)
O2 Sn1 C1 97.51(14)
N4 Sn1 C1 132.60(16)
N2 Sn1 C1 30.56(16)
N1 Sn1 C1 30.40(16)
N3 Sn1 C1 105.79(16)
C18 Sn1 C1 125.07(15)
C35 O1 Sn1 109.0(3)
C36 O2 Sn1 109.4(3)
C1 N2 C8 122.6(4)
C1 N2 Sn1 93.5(3)
C8 N2 Sn1 143.9(3)
N3 C18 N4 111.6(4)
N3 C18 C31 124.8(5)
N4 C18 C31 123.6(4)
N3 C18 Sn1 56.4(2)
N4 C18 Sn1 55.5(2)
C31 C18 Sn1 176.5(4)
C18 N3 C19 126.0(4)
C18 N3 Sn1 93.3(3)
C19 N3 Sn1 140.4(3)
C18 N4 C25 126.1(4)
C18 N4 Sn1 93.8(3)
C25 N4 Sn1 136.9(3)
N1 C2 C3 110.8(4)
N1 C2 C7 111.2(4)
C3 C2 C7 110.1(4)
N1 C2 H2 108.2
C3 C2 H2 108.2
C7 C2 H2 108.1
C1 N1 C2 122.6(4)
C1 N1 Sn1 93.7(3)
C2 N1 Sn1 139.7(3)
C2 C3 C4 111.2(4)
C2 C3 H3A 109.7
C4 C3 H3A 109.4
C2 C3 H3B 109.3
C4 C3 H3B 109.3
H3A C3 H3B 108.0
C42 C41 C44 107.5(6)
C42 C41 C37 112.5(5)
C44 C41 C37 110.2(5)
C42 C41 C43 107.6(5)
C44 C41 C43 109.6(5)
C37 C41 C43 109.4(5)
O2 C36 C37 122.7(4)
O2 C36 C35 117.2(4)
C37 C36 C35 120.0(4)
C36 C37 C38 117.5(4)
C36 C37 C41 121.2(4)
C38 C37 C41 121.3(4)
N4 C25 C26 111.1(4)
N4 C25 C30 110.0(4)
C26 C25 C30 110.2(5)
N4 C25 H25 108.4
C26 C25 H25 108.9
C30 C25 H25 108.2
C16 C15 C14 111.9(5)
C16 C15 H15A 109.1
C14 C15 H15A 109.0
C16 C15 H15B 109.8
C14 C15 H15B 109.2
H15A C15 H15B 107.9
N2 C8 C9 111.3(4)
N2 C8 C13 111.4(4)
C9 C8 C13 110.4(5)
N2 C8 H8 107.9
C9 C8 H8 108.0
C13 C8 H8 107.8
C39 C38 C37 123.5(4)
C39 C38 H38 118.3
C37 C38 H38 118.2
C1 C14 C15 112.4(4)
C1 C14 H14A 109.0
C15 C14 H14A 109.2
C1 C14 H14B 109.3
C15 C14 H14B 109.0
H14A C14 H14B 107.9
C35 C40 C39 120.5(4)
C35 C40 H40 119.7
C39 C40 H40 119.8
N3 C19 C20 109.8(4)
N3 C19 C24 110.4(4)
C20 C19 C24 110.3(4)
N3 C19 H19 108.9
C20 C19 H19 108.7
C24 C19 H19 108.7
N1 C1 N2 111.7(4)
N1 C1 C14 123.8(5)
N2 C1 C14 124.5(5)
N1 C1 Sn1 55.9(3)
N2 C1 Sn1 55.9(3)
C14 C1 Sn1 177.7(4)
C54 C49 C50 120.7(6)
C54 C49 H49 119.5
C50 C49 H49 119.8
C18 C31 C32 111.9(4)
C18 C31 H31A 109.5
C32 C31 H31A 109.4
C18 C31 H31B 109.1
C32 C31 H31B 109.0
H31A C31 H31B 107.9
C29 C28 C27 110.8(5)
C29 C28 H28A 110.1
C27 C28 H28A 109.9
C29 C28 H28B 108.5
C27 C28 H28B 109.2
H28A C28 H28B 108.2
C33 C32 C31 112.3(5)
C33 C32 H32A 109.0
C31 C32 H32A 108.9
C33 C32 H32B 109.4
C31 C32 H32B 109.3
H32A C32 H32B 107.9
C12 C13 C8 110.8(5)
C12 C13 H13A 109.7
C8 C13 H13A 109.5
C12 C13 H13B 109.3
C8 C13 H13B 109.5
H13A C13 H13B 108.0
O1 C35 C40 120.6(4)
O1 C35 C36 118.8(4)
C40 C35 C36 120.5(4)
C38 C39 C40 118.0(4)
C38 C39 C45 121.6(5)
C40 C39 C45 120.5(5)
C6 C7 C2 111.3(5)
C6 C7 H7A 109.1
C2 C7 H7A 109.5
C6 C7 H7B 109.5
C2 C7 H7B 109.3
H7A C7 H7B 108.0
C41 C42 H42A 109.3
C41 C42 H42B 109.5
H42A C42 H42B 109.5
C41 C42 H42C 109.6
H42A C42 H42C 109.5
H42B C42 H42C 109.5
C19 C20 C21 111.5(5)
C19 C20 H20A 109.2
C21 C20 H20A 109.6
C19 C20 H20B 109.3
C21 C20 H20B 109.2
H20A C20 H20B 108.0
C4 C5 C6 111.4(5)
C4 C5 H5A 109.6
C6 C5 H5A 109.5
C4 C5 H5B 109.0
C6 C5 H5B 109.3
H5A C5 H5B 108.0
C41 C43 H43A 109.7
C41 C43 H43B 109.3
H43A C43 H43B 109.5
C41 C43 H43C 109.5
H43A C43 H43C 109.5
H43B C43 H43C 109.5
C20 C21 C22 110.9(5)
C20 C21 H21A 109.3
C22 C21 H21A 109.2
C20 C21 H21B 109.7
C22 C21 H21B 109.6
H21A C21 H21B 108.0
C5 C4 C3 110.6(5)
C5 C4 H4A 109.6
C3 C4 H4A 109.4
C5 C4 H4B 109.6
C3 C4 H4B 109.5
H4A C4 H4B 108.0
C23 C24 C19 111.0(5)
C23 C24 H24A 109.7
C19 C24 H24A 109.3
C23 C24 H24B 109.3
C19 C24 H24B 109.4
H24A C24 H24B 108.1
C23 C22 C21 110.3(5)
C23 C22 H22A 109.8
C21 C22 H22A 109.6
C23 C22 H22B 109.2
C21 C22 H22B 109.8
H22A C22 H22B 108.1
C8 C9 C10 110.1(5)
C8 C9 H9A 109.8
C10 C9 H9A 109.8
C8 C9 H9B 109.4
C10 C9 H9B 109.7
H9A C9 H9B 108.1
C47 C45 C46 118.6(6)
C47 C45 C39 111.1(5)
C46 C45 C39 113.7(5)
C47 C45 C48 105.0(6)
C46 C45 C48 99.7(6)
C39 C45 C48 107.0(5)
C41 C44 H44A 109.8
C41 C44 H44B 109.4
H44A C44 H44B 109.5
C41 C44 H44C 109.2
H44A C44 H44C 109.5
H44B C44 H44C 109.5
C53 C52 C51 121.1(6)
C53 C52 H52 119.6
C51 C52 H52 119.4
C25 C30 C29 111.5(5)
C25 C30 H30A 109.8
C29 C30 H30A 109.9
C25 C30 H30B 109.1
C29 C30 H30B 108.4
H30A C30 H30B 108.0
C25 C26 C27 112.7(5)
C25 C26 H26A 108.7
C27 C26 H26A 109.0
C25 C26 H26B 109.2
C27 C26 H26B 109.3
H26A C26 H26B 107.8
C34 C33 C32 112.6(6)
C34 C33 H33A 109.0
C32 C33 H33A 108.8
C34 C33 H33B 109.2
C32 C33 H33B 109.2
H33A C33 H33B 107.8
C33 C34 H34A 109.4
C33 C34 H34B 109.3
H34A C34 H34B 109.5
C33 C34 H34C 109.6
H34A C34 H34C 109.5
H34B C34 H34C 109.5
C15 C16 C17 112.3(5)
C15 C16 H16A 109.4
C17 C16 H16A 110.0
C15 C16 H16B 108.7
C17 C16 H16B 108.6
H16A C16 H16B 107.7
C5 C6 C7 112.1(5)
C5 C6 H6A 109.2
C7 C6 H6A 109.3
C5 C6 H6B 109.3
C7 C6 H6B 109.0
H6A C6 H6B 107.9
C28 C27 C26 111.3(5)
C28 C27 H27A 109.9
C26 C27 H27A 109.0
C28 C27 H27B 108.8
C26 C27 H27B 109.7
H27A C27 H27B 108.0
C22 C23 C24 111.4(5)
C22 C23 H23A 109.6
C24 C23 H23A 109.5
C22 C23 H23B 109.0
C24 C23 H23B 109.2
H23A C23 H23B 108.0
C52 C51 C50 118.8(6)
C52 C51 H51 120.3
C50 C51 H51 120.9
C49 C50 C51 120.7(6)
C49 C50 H50 119.7
C51 C50 H50 119.6
C11 C10 C9 111.6(5)
C11 C10 H10A 109.7
C9 C10 H10A 109.5
C11 C10 H10B 108.9
C9 C10 H10B 109.0
H10A C10 H10B 108.0
C28 C29 C30 111.6(5)
C28 C29 H29A 110.5
C30 C29 H29A 110.0
C28 C29 H29B 108.1
C30 C29 H29B 108.5
H29A C29 H29B 108.1
C11 C12 C13 110.8(5)
C11 C12 H12A 109.1
C13 C12 H12A 109.4
C11 C12 H12B 109.9
C13 C12 H12B 109.5
H12A C12 H12B 108.1
C12 C11 C10 111.5(5)
C12 C11 H11A 109.2
C10 C11 H11A 109.1
C12 C11 H11B 109.4
C10 C11 H11B 109.6
H11A C11 H11B 107.9
C49 C54 C53 118.8(6)
C49 C54 H54 120.4
C53 C54 H54 120.8
C52 C53 C54 119.9(6)
C52 C53 H53 120.0
C54 C53 H53 120.0
C16 C17 H17A 109.1
C16 C17 H17B 108.7
H17A C17 H17B 109.5
C16 C17 H17C 110.6
H17A C17 H17C 109.5
H17B C17 H17C 109.5
C45 C48 H48A 109.5
C45 C48 H48B 109.5
H48A C48 H48B 109.5
C45 C48 H48C 109.5
H48A C48 H48C 109.5
H48B C48 H48C 109.5
C45 C47 H47A 109.5
C45 C47 H47B 109.5
H47A C47 H47B 109.5
C45 C47 H47C 109.5
H47A C47 H47C 109.5
H47B C47 H47C 109.5
C45 C46 H46A 109.5
C45 C46 H46B 109.5
H46A C46 H46B 109.5
C45 C46 H46C 109.5
H46A C46 H46C 109.5
H46B C46 H46C 109.5

loop_
_geom_bond_atom_site_label_1
_geom_bond_atom_site_label_2
_geom_bond_distance
Sn1 O1 2.037(3)
Sn1 O2 2.043(3)
Sn1 N4 2.157(4)
Sn1 N2 2.169(4)
Sn1 N1 2.170(4)
Sn1 N3 2.179(4)
Sn1 C18 2.612(5)
Sn1 C1 2.614(5)
O1 C35 1.357(6)
O2 C36 1.369(6)
N2 C1 1.332(7)
N2 C8 1.465(6)
C18 N3 1.320(6)
C18 N4 1.338(6)
C18 C31 1.497(7)
N3 C19 1.458(6)
N4 C25 1.466(6)
C2 N1 1.467(6)
C2 C3 1.517(7)
C2 C7 1.524(7)
C2 H2 0.9801
N1 C1 1.326(7)
C3 C4 1.535(7)
C3 H3A 0.9699
C3 H3B 0.9700
C41 C42 1.529(9)
C41 C44 1.537(9)
C41 C37 1.543(7)
C41 C43 1.537(9)
C36 C37 1.402(7)
C36 C35 1.410(7)
C37 C38 1.397(7)
C25 C26 1.522(8)
C25 C30 1.518(8)
C25 H25 0.9801
C15 C16 1.506(8)
C15 C14 1.531(7)
C15 H15A 0.9700
C15 H15B 0.9700
C8 C9 1.524(8)
C8 C13 1.522(8)
C8 H8 0.9799
C38 C39 1.385(7)
C38 H38 0.9300
C14 C1 1.490(7)
C14 H14A 0.9699
C14 H14B 0.9700
C40 C35 1.385(7)
C40 C39 1.400(7)
C40 H40 0.9301
C19 C20 1.516(8)
C19 C24 1.534(7)
C19 H19 0.9801
C49 C54 1.368(9)
C49 C50 1.372(9)
C49 H49 0.9299
C31 C32 1.530(7)
C31 H31A 0.9699
C31 H31B 0.9700
C28 C29 1.492(9)
C28 C27 1.504(9)
C28 H28A 0.9701
C28 H28B 0.9701
C32 C33 1.520(8)
C32 H32A 0.9699
C32 H32B 0.9699
C13 C12 1.528(8)
C13 H13A 0.9700
C13 H13B 0.9702
C39 C45 1.538(7)
C7 C6 1.521(8)
C7 H7A 0.9701
C7 H7B 0.9700
C42 H42A 0.9600
C42 H42B 0.9599
C42 H42C 0.9600
C20 C21 1.517(7)
C20 H20A 0.9699
C20 H20B 0.9700
C5 C4 1.508(9)
C5 C6 1.511(9)
C5 H5A 0.9700
C5 H5B 0.9700
C43 H43A 0.9598
C43 H43B 0.9601
C43 H43C 0.9601
C21 C22 1.525(8)
C21 H21A 0.9700
C21 H21B 0.9700
C4 H4A 0.9701
C4 H4B 0.9699
C24 C23 1.525(8)
C24 H24A 0.9699
C24 H24B 0.9700
C22 C23 1.520(9)
C22 H22A 0.9701
C22 H22B 0.9700
C9 C10 1.528(8)
C9 H9A 0.9698
C9 H9B 0.9701
C45 C47 1.446(8)
C45 C46 1.462(8)
C45 C48 1.589(9)
C44 H44A 0.9601
C44 H44B 0.9602
C44 H44C 0.9600
C52 C53 1.369(10)
C52 C51 1.371(10)
C52 H52 0.9301
C30 C29 1.528(8)
C30 H30A 0.9702
C30 H30B 0.9700
C26 C27 1.520(8)
C26 H26A 0.9701
C26 H26B 0.9699
C33 C34 1.510(9)
C33 H33A 0.9700
C33 H33B 0.9701
C34 H34A 0.9601
C34 H34B 0.9599
C34 H34C 0.9600
C16 C17 1.536(9)
C16 H16A 0.9700
C16 H16B 0.9700
C6 H6A 0.9702
C6 H6B 0.9701
C27 H27A 0.9700
C27 H27B 0.9700
C23 H23A 0.9700
C23 H23B 0.9700
C51 C50 1.380(9)
C51 H51 0.9300
C50 H50 0.9300
C10 C11 1.534(10)
C10 H10A 0.9699
C10 H10B 0.9701
C29 H29A 0.9701
C29 H29B 0.9700
C12 C11 1.510(10)
C12 H12A 0.9701
C12 H12B 0.9701
C11 H11A 0.9701
C11 H11B 0.9700
C54 C53 1.399(9)
C54 H54 0.9301
C53 H53 0.9300
C17 H17A 0.9600
C17 H17B 0.9600
C17 H17C 0.9602
C48 H48A 0.9600
C48 H48B 0.9600
C48 H48C 0.9600
C47 H47A 0.9600
C47 H47B 0.9600
C47 H47C 0.9600
C46 H46A 0.9600
C46 H46B 0.9600
C46 H46C 0.9600
